data_1526111
loop_
_publ_author_name
'Goh, E.-Y.'
'Kim, E.-J.'
'Kim, S.-J.'

_publ_section_title
;
 Structure modification on quaternary rare earth thiophosphates: Na Yb P2
 S6, Na Sm P2 S6 and K Sm P2 S7
;
_journal_name_full 'Journal of Solid State Chemistry'
_journal_page_first 195
_journal_page_last 204
_journal_volume 160
_journal_year 2001
_chemical_formula_sum 'K P2 S7 Sm'
_chemical_name_systematic 'K Sm (P2 S7)'
_space_group_IT_number 14
_symmetry_space_group_name_Hall '-P 2yab'
_symmetry_space_group_name_H-M 'P 1 21/a 1'
_cell_angle_alpha 90
_cell_angle_beta 90.27
_cell_angle_gamma 90
_cell_formula_units_Z 4
_cell_length_a 8.981
_cell_length_b 12.254
_cell_length_c 9.6094
_cell_volume 1057.533
_citation_journal_id_ASTM JSSCBI
_cod_data_source_file Goh_JSSCBI_2001_1616.cif
_cod_data_source_block K1P2S7Sm1
_cod_original_sg_symbol_Hall '-P 2ybc (z,y,-x)'
_cod_original_formula_sum 'K1 P2 S7 Sm1'
_cod_database_code 1526111

loop_
_symmetry_equiv_pos_as_xyz
x,y,z
-x+1/2,y+1/2,-z
-x,-y,-z
x-1/2,-y-1/2,z

loop_
_atom_site_label
_atom_site_type_symbol
_atom_site_fract_x
_atom_site_fract_y
_atom_site_fract_z
_atom_site_occupancy
_atom_site_U_iso_or_equiv
P1 P+5 0.9776 0.601 0.7232 1 0.0
P2 P+5 0.1984 0.9635 0.1848 1 0.0
S1 S-2 0.9267 0.6688 0.9096 1 0.0
S6 S-2 0.2892 0.9446 0.6281 1 0.0
Sm1 Sm+3 0.1078 0.8573 0.8566 1 0.0
S4 S-2 0.1808 0.0589 0.0136 1 0.0
S5 S-2 0.1124 0.7072 0.6264 1 0.0
S3 S-2 0.1459 0.8056 0.1479 1 0.0
S7 S-2 0.0772 0.4458 0.7515 1 0.0
S2 S-2 0.9294 0.9748 0.6641 1 0.0
K1 K+1 0.132 0.1933 0.6069 1 0.0
